data_1515948
loop_
_publ_author_name
'Claffey, James'
'Deally, Anthony'
'Gleeson, Brendan'
'Hogan, Megan'
'M\'endez, Luis Miguel Men\'endez'
'M\"uller-Bunz, Helge'
'Patil, Siddappa'
'Wallis, Denise'
'Tacke, Matthias'

_publ_section_title
;
 Pseudo-halide derivatives of titanocene: synthesis and cytotoxicity
 studies.
;
_journal_issue 6
_journal_name_full 'Metallomics : integrated biometal science'
_journal_page_first 511
_journal_page_last 517
_journal_paper_doi 10.1039/b911753a
_journal_volume 1
_journal_year 2009
_chemical_absolute_configuration ad
_chemical_formula_moiety 'C28 H26 N2 O4 Ti'
_chemical_formula_sum 'C28 H26 N2 O4 Ti'
_chemical_formula_weight 502.41
_chemical_name_systematic
;
?
;
_space_group_IT_number 5
_symmetry_cell_setting monoclinic
_symmetry_space_group_name_Hall 'C 2y'
_symmetry_space_group_name_H-M 'C 1 2 1'
_atom_sites_solution_hydrogens difmap
_atom_sites_solution_primary direct
_atom_sites_solution_secondary difmap
_audit_creation_method SHELXL-97
_cell_angle_alpha 90.00
_cell_angle_beta 98.110(2)
_cell_angle_gamma 90.00
_cell_formula_units_Z 2
_cell_length_a 25.394(2)
_cell_length_b 7.3361(7)
_cell_length_c 6.3130(6)
_cell_measurement_reflns_used 5808
_cell_measurement_temperature 100(2)
_cell_measurement_theta_max 30.51
_cell_measurement_theta_min 2.89
_cell_volume 1164.31(18)
_computing_cell_refinement 'Bruker SAINT'
_computing_data_collection 'Bruker SMART'
_computing_data_reduction 'Bruker SAINT'
_computing_molecular_graphics 'Bruker SHELXTL'
_computing_publication_material 'Bruker SHELXTL'
_computing_structure_refinement 'SHELXL-97 (Sheldrick, 1997)'
_computing_structure_solution 'SHELXS-97 (Sheldrick, 1990)'
_diffrn_ambient_temperature 100(2)
_diffrn_detector_area_resol_mean 8.366
_diffrn_measured_fraction_theta_full 0.999
_diffrn_measured_fraction_theta_max 0.967
_diffrn_measurement_device_type 'CCD area detector'
_diffrn_measurement_method '\f and \w scans'
_diffrn_radiation_monochromator graphite
_diffrn_radiation_source 'sealed tube'
_diffrn_radiation_type MoK\a
_diffrn_radiation_wavelength 0.71073
_diffrn_reflns_av_R_equivalents 0.0294
_diffrn_reflns_av_sigmaI/netI 0.0314
_diffrn_reflns_limit_h_max 34
_diffrn_reflns_limit_h_min -34
_diffrn_reflns_limit_k_max 10
_diffrn_reflns_limit_k_min -10
_diffrn_reflns_limit_l_max 9
_diffrn_reflns_limit_l_min -8
_diffrn_reflns_number 12207
_diffrn_reflns_theta_full 29.00
_diffrn_reflns_theta_max 30.51
_diffrn_reflns_theta_min 1.62
_exptl_absorpt_coefficient_mu 0.407
_exptl_absorpt_correction_T_max 0.9879
_exptl_absorpt_correction_T_min 0.8670
_exptl_absorpt_correction_type multi-scan
_exptl_absorpt_process_details
;
SADABS v.2.10 (Bruker,2003) was used for absorption correction.
R(int) for selected reflections was 0.043 before and 0.027 after
correction. The Ratio of minimum to maximum transmission is 0.877624.
The \l/2 correction factor is 0.0015
;
_exptl_crystal_colour red
_exptl_crystal_density_diffrn 1.433
_exptl_crystal_density_method 'not measured'
_exptl_crystal_description lath
_exptl_crystal_F_000 524
_exptl_crystal_size_max 0.60
_exptl_crystal_size_mid 0.20
_exptl_crystal_size_min 0.03
_refine_diff_density_max 0.442
_refine_diff_density_min -0.228
_refine_diff_density_rms 0.066
_refine_ls_abs_structure_details 'Flack H D (1983), Acta Cryst. A39, 876-881'
_refine_ls_abs_structure_Flack 0.048(19)
_refine_ls_extinction_method none
_refine_ls_goodness_of_fit_ref 1.083
_refine_ls_hydrogen_treatment refall
_refine_ls_matrix_type full
_refine_ls_number_parameters 211
_refine_ls_number_reflns 3346
_refine_ls_number_restraints 14
_refine_ls_restrained_S_all 1.083
_refine_ls_R_factor_all 0.0376
_refine_ls_R_factor_gt 0.0363
_refine_ls_shift/su_max 0.002
_refine_ls_shift/su_mean 0.000
_refine_ls_structure_factor_coef Fsqd
_refine_ls_weighting_details 'calc w=1/[\s^2^(Fo^2^)+(0.0492P)^2^+0.2503P] where P=(Fo^2^+2Fc^2^)/3'
_refine_ls_weighting_scheme calc
_refine_ls_wR_factor_gt 0.0832
_refine_ls_wR_factor_ref 0.0838
_reflns_number_gt 3261
_reflns_number_total 3346
_reflns_threshold_expression I>2\s(I)
_cod_data_source_file b911753a.txt
_cod_data_source_block tac62(2b)
_cod_original_cell_volume 1164.32(19)
_cod_original_sg_symbol_H-M 'C 2'
_cod_database_code 1515948

loop_
_symmetry_equiv_pos_as_xyz
'x, y, z'
'-x, y, -z'
'x+1/2, y+1/2, z'
'-x+1/2, y+1/2, -z'

loop_
_atom_site_label
_atom_site_type_symbol
_atom_site_fract_x
_atom_site_fract_y
_atom_site_fract_z
_atom_site_U_iso_or_equiv
_atom_site_adp_type
_atom_site_occupancy
_atom_site_symmetry_multiplicity
_atom_site_calc_flag
_atom_site_refinement_flags
Ti Ti 0.5000 0.46090(4) 0.0000 0.01329(10) Uani 1 2 d S
C1 C 0.41170(6) 0.4994(2) 0.0886(3) 0.0183(3) Uani 1 1 d .
C2 C 0.44265(7) 0.4169(2) 0.2655(3) 0.0201(4) Uani 1 1 d D
H2 H 0.4514(8) 0.476(4) 0.401(3) 0.027(5) Uiso 1 1 d D
C3 C 0.46016(7) 0.2445(3) 0.2021(3) 0.0251(4) Uani 1 1 d D
H3 H 0.4798(9) 0.159(3) 0.287(4) 0.037(7) Uiso 1 1 d D
C4 C 0.43837(8) 0.2192(3) -0.0145(3) 0.0269(4) Uani 1 1 d D
H4 H 0.4420(9) 0.114(3) -0.100(3) 0.027(6) Uiso 1 1 d D
C5 C 0.40906(7) 0.3754(3) -0.0835(3) 0.0238(4) Uani 1 1 d D
H5 H 0.3895(8) 0.399(3) -0.217(3) 0.017(5) Uiso 1 1 d D
C6 C 0.38437(7) 0.6805(2) 0.0882(3) 0.0225(3) Uani 1 1 d D
H6A H 0.3778(8) 0.724(3) -0.056(3) 0.018(5) Uiso 1 1 d D
H6B H 0.4084(9) 0.764(3) 0.165(4) 0.037(7) Uiso 1 1 d D
C7 C 0.33087(7) 0.6626(2) 0.1663(3) 0.0186(3) Uani 1 1 d .
C8 C 0.32199(7) 0.7369(2) 0.3600(3) 0.0195(3) Uani 1 1 d D
H8 H 0.3503(7) 0.796(3) 0.437(3) 0.020(6) Uiso 1 1 d D
C9 C 0.27297(7) 0.7244(2) 0.4318(3) 0.0196(3) Uani 1 1 d D
H9 H 0.2663(9) 0.787(3) 0.559(3) 0.029(6) Uiso 1 1 d D
C10 C 0.23137(6) 0.6365(2) 0.3062(3) 0.0174(3) Uani 1 1 d .
O1 O 0.18102(5) 0.61746(17) 0.3573(2) 0.0205(3) Uani 1 1 d .
C13 C 0.17097(7) 0.6984(3) 0.5535(3) 0.0232(4) Uani 1 1 d D
H13A H 0.1333(7) 0.685(4) 0.561(4) 0.035(7) Uiso 1 1 d D
H13B H 0.1951(9) 0.643(3) 0.667(3) 0.026(6) Uiso 1 1 d D
H13C H 0.1744(9) 0.831(2) 0.559(4) 0.030(6) Uiso 1 1 d D
C11 C 0.23964(7) 0.5576(2) 0.1124(3) 0.0202(3) Uani 1 1 d D
H11 H 0.2108(7) 0.497(3) 0.025(3) 0.018(5) Uiso 1 1 d D
C12 C 0.28870(7) 0.5707(2) 0.0445(3) 0.0210(3) Uani 1 1 d D
H12 H 0.2908(8) 0.518(3) -0.087(3) 0.020(5) Uiso 1 1 d D
N N 0.52529(6) 0.6500(2) 0.2228(2) 0.0220(3) Uani 1 1 d .
C14 C 0.53997(6) 0.7830(2) 0.3184(3) 0.0178(3) Uani 1 1 d .
O2 O 0.55488(5) 0.91669(17) 0.4161(2) 0.0248(3) Uani 1 1 d .

loop_
_atom_site_aniso_label
_atom_site_aniso_U_11
_atom_site_aniso_U_22
_atom_site_aniso_U_33
_atom_site_aniso_U_23
_atom_site_aniso_U_13
_atom_site_aniso_U_12
Ti 0.01640(18) 0.00987(17) 0.01433(17) 0.000 0.00473(13) 0.000
C1 0.0166(7) 0.0159(8) 0.0236(7) -0.0004(5) 0.0070(6) -0.0003(5)
C2 0.0199(7) 0.0212(10) 0.0207(7) 0.0021(6) 0.0084(6) 0.0003(6)
C3 0.0255(9) 0.0162(8) 0.0370(10) 0.0083(7) 0.0157(7) 0.0026(7)
C4 0.0261(9) 0.0166(8) 0.0410(10) -0.0083(8) 0.0154(8) -0.0061(7)
C5 0.0202(8) 0.0259(10) 0.0256(9) -0.0061(7) 0.0042(7) -0.0069(7)
C6 0.0213(8) 0.0174(8) 0.0301(9) 0.0033(7) 0.0082(7) 0.0014(6)
C7 0.0189(7) 0.0121(7) 0.0253(8) 0.0030(6) 0.0047(6) 0.0027(6)
C8 0.0179(8) 0.0143(8) 0.0254(9) -0.0013(7) -0.0008(6) 0.0008(6)
C9 0.0204(8) 0.0156(8) 0.0228(8) -0.0026(6) 0.0030(6) 0.0026(6)
C10 0.0178(7) 0.0117(7) 0.0223(8) 0.0037(6) 0.0021(6) 0.0024(6)
O1 0.0167(5) 0.0197(6) 0.0254(6) -0.0010(5) 0.0043(5) 0.0005(4)
C13 0.0208(8) 0.0229(9) 0.0264(9) -0.0007(7) 0.0053(7) 0.0043(7)
C11 0.0219(8) 0.0156(8) 0.0219(8) 0.0004(6) -0.0009(6) -0.0010(6)
C12 0.0271(9) 0.0166(8) 0.0196(8) 0.0005(6) 0.0044(7) 0.0010(6)
N 0.0241(7) 0.0206(8) 0.0224(7) -0.0025(6) 0.0066(6) -0.0036(6)
C14 0.0184(7) 0.0170(7) 0.0188(8) 0.0029(6) 0.0053(6) 0.0016(6)
O2 0.0261(6) 0.0178(7) 0.0302(6) -0.0046(5) 0.0032(5) -0.0022(4)

loop_
_atom_type_symbol
_atom_type_description
_atom_type_scat_dispersion_real
_atom_type_scat_dispersion_imag
_atom_type_scat_source
C C 0.0033 0.0016 'International Tables Vol C Tables 4.2.6.8 and 6.1.1.4'
H H 0.0000 0.0000 'International Tables Vol C Tables 4.2.6.8 and 6.1.1.4'
N N 0.0061 0.0033 'International Tables Vol C Tables 4.2.6.8 and 6.1.1.4'
O O 0.0106 0.0060 'International Tables Vol C Tables 4.2.6.8 and 6.1.1.4'
Ti Ti 0.2776 0.4457 'International Tables Vol C Tables 4.2.6.8 and 6.1.1.4'

loop_
_geom_angle_atom_site_label_1
_geom_angle_atom_site_label_2
_geom_angle_atom_site_label_3
_geom_angle
_geom_angle_site_symmetry_1
_geom_angle_site_symmetry_3
N Ti N 92.97(9) . 2_655
N Ti C3 101.83(7) . .
N Ti C3 136.37(6) 2_655 .
C3 Ti C3 95.15(9) 2_655 .
N Ti C4 133.57(6) . .
N Ti C4 110.25(7) 2_655 .
C3 Ti C4 78.79(6) 2_655 .
C3 Ti C4 34.91(7) . .
C4 Ti C4 82.49(10) 2_655 .
N Ti C5 122.69(6) . .
N Ti C5 79.80(7) 2_655 .
C3 Ti C5 100.38(7) 2_655 .
C3 Ti C5 57.60(7) . .
C4 Ti C5 115.37(7) 2_655 .
C4 Ti C5 34.42(7) . .
C5 Ti C5 149.43(10) 2_655 .
N Ti C2 76.68(6) . .
N Ti C2 114.60(6) 2_655 .
C3 Ti C2 129.77(6) 2_655 .
C3 Ti C2 34.72(6) . .
C4 Ti C2 109.73(6) 2_655 .
C4 Ti C2 57.27(6) . .
C5 Ti C2 118.48(6) 2_655 .
C5 Ti C2 56.76(6) . .
C2 Ti C2 164.48(8) . 2_655
N Ti C1 88.43(6) . .
N Ti C1 82.26(6) 2_655 .
C3 Ti C1 133.82(6) 2_655 .
C3 Ti C1 57.75(6) . .
C4 Ti C1 135.68(6) 2_655 .
C4 Ti C1 57.42(6) . .
C5 Ti C1 152.60(6) 2_655 .
C5 Ti C1 34.33(6) . .
C2 Ti C1 34.17(6) . .
C2 Ti C1 149.22(6) 2_655 .
C1 Ti C1 166.48(8) 2_655 .
C2 C1 C5 107.07(15) . .
C2 C1 C6 126.08(15) . .
C5 C1 C6 126.77(16) . .
C2 C1 Ti 72.50(9) . .
C5 C1 Ti 71.92(9) . .
C6 C1 Ti 123.44(11) . .
C1 C2 C3 108.80(16) . .
C1 C2 Ti 73.33(9) . .
C3 C2 Ti 71.11(10) . .
C1 C2 H2 123.2(16) . .
C3 C2 H2 127.9(16) . .
Ti C2 H2 118.5(13) . .
C4 C3 C2 107.16(16) . .
C4 C3 Ti 72.76(10) . .
C2 C3 Ti 74.17(10) . .
C4 C3 H3 125.2(17) . .
C2 C3 H3 127.4(17) . .
Ti C3 H3 122.3(17) . .
C5 C4 C3 108.15(16) . .
C5 C4 Ti 73.61(10) . .
C3 C4 Ti 72.33(10) . .
C5 C4 H4 125.1(14) . .
C3 C4 H4 126.7(14) . .
Ti C4 H4 120.8(14) . .
C4 C5 C1 108.79(17) . .
C4 C5 Ti 71.96(10) . .
C1 C5 Ti 73.75(9) . .
C4 C5 H5 128.8(14) . .
C1 C5 H5 122.4(14) . .
Ti C5 H5 121.9(13) . .
C1 C6 C7 111.04(14) . .
C1 C6 H6A 108.5(13) . .
C7 C6 H6A 107.1(12) . .
C1 C6 H6B 107.8(17) . .
C7 C6 H6B 115.5(16) . .
H6A C6 H6B 107(2) . .
C8 C7 C12 117.83(16) . .
C8 C7 C6 121.21(16) . .
C12 C7 C6 120.96(16) . .
C7 C8 C9 121.86(16) . .
C7 C8 H8 116.2(14) . .
C9 C8 H8 121.9(14) . .
C8 C9 C10 119.35(16) . .
C8 C9 H9 120.9(14) . .
C10 C9 H9 119.4(14) . .
O1 C10 C9 125.03(16) . .
O1 C10 C11 115.14(15) . .
C9 C10 C11 119.82(16) . .
C10 O1 C13 116.65(14) . .
O1 C13 H13A 107.3(16) . .
O1 C13 H13B 107.3(14) . .
H13A C13 H13B 117(2) . .
O1 C13 H13C 115.0(14) . .
H13A C13 H13C 100(2) . .
H13B C13 H13C 110(2) . .
C12 C11 C10 119.87(16) . .
C12 C11 H11 120.3(12) . .
C10 C11 H11 119.8(12) . .
C11 C12 C7 121.24(16) . .
C11 C12 H12 114.7(13) . .
C7 C12 H12 124.0(13) . .
C14 N Ti 166.70(14) . .
N C14 O2 179.6(2) . .

loop_
_geom_bond_atom_site_label_1
_geom_bond_atom_site_label_2
_geom_bond_distance
Ti N 2.0149(15)
Ti C3 2.3528(18)
Ti C4 2.3583(18)
Ti C5 2.3794(18)
Ti C2 2.3924(16)
Ti C1 2.4030(15)
C1 C2 1.409(2)
C1 C5 1.412(2)
C1 C6 1.498(2)
C2 C3 1.416(3)
C2 H2 0.956(16)
C3 C4 1.413(3)
C3 H3 0.925(17)
C4 C5 1.402(3)
C4 H4 0.953(16)
C5 H5 0.934(15)
C6 C7 1.515(2)
C6 H6A 0.960(15)
C6 H6B 0.947(17)
C7 C8 1.386(2)
C7 C12 1.400(2)
C8 C9 1.387(2)
C8 H8 0.920(16)
C9 C10 1.387(2)
C9 H9 0.960(16)
C10 O1 1.369(2)
C10 C11 1.396(2)
O1 C13 1.428(2)
C13 H13A 0.968(16)
C13 H13B 0.964(16)
C13 H13C 0.974(17)
C11 C12 1.377(2)
C11 H11 0.961(14)
C12 H12 0.924(15)
N C14 1.179(2)
C14 O2 1.192(2)

loop_
_geom_torsion_atom_site_label_1
_geom_torsion_atom_site_label_2
_geom_torsion_atom_site_label_3
_geom_torsion_atom_site_label_4
_geom_torsion
_geom_torsion_site_symmetry_1
N Ti C1 C2 -68.29(10) .
N Ti C1 C2 -161.50(11) 2_655
C3 Ti C1 C2 99.50(12) 2_655
C3 Ti C1 C2 36.77(10) .
C4 Ti C1 C2 49.60(14) 2_655
C4 Ti C1 C2 78.40(11) .
C5 Ti C1 C2 -4.24(18) 2_655
C5 Ti C1 C2 115.26(15) .
C2 Ti C1 C2 151.55(16) 2_655
C1 Ti C1 C2 -114.63(9) 2_655
N Ti C1 C5 176.45(12) .
N Ti C1 C5 83.24(11) 2_655
C3 Ti C1 C5 -15.76(15) 2_655
C3 Ti C1 C5 -78.49(12) .
C4 Ti C1 C5 -65.66(14) 2_655
C4 Ti C1 C5 -36.86(12) .
C5 Ti C1 C5 -119.5(2) 2_655
C2 Ti C1 C5 -115.26(15) .
C2 Ti C1 C5 36.29(17) 2_655
C1 Ti C1 C5 130.11(11) 2_655
N Ti C1 C6 53.84(14) .
N Ti C1 C6 -39.38(14) 2_655
C3 Ti C1 C6 -138.37(14) 2_655
C3 Ti C1 C6 158.90(17) .
C4 Ti C1 C6 171.72(13) 2_655
C4 Ti C1 C6 -159.47(17) .
C5 Ti C1 C6 117.88(17) 2_655
C5 Ti C1 C6 -122.62(19) .
C2 Ti C1 C6 122.12(18) .
C2 Ti C1 C6 -86.33(17) 2_655
C1 Ti C1 C6 7.49(13) 2_655
C5 C1 C2 C3 1.39(19) .
C6 C1 C2 C3 178.29(16) .
Ti C1 C2 C3 -62.68(12) .
C5 C1 C2 Ti 64.07(11) .
C6 C1 C2 Ti -119.03(16) .
N Ti C2 C1 107.38(10) .
N Ti C2 C1 20.23(11) 2_655
C3 Ti C2 C1 -112.19(11) 2_655
C3 Ti C2 C1 -117.25(15) .
C4 Ti C2 C1 -145.58(10) 2_655
C4 Ti C2 C1 -78.88(11) .
C5 Ti C2 C1 177.78(10) 2_655
C5 Ti C2 C1 -37.57(10) .
C2 Ti C2 C1 -114.35(9) 2_655
C1 Ti C2 C1 155.46(14) 2_655
N Ti C2 C3 -135.37(12) .
N Ti C2 C3 137.48(11) 2_655
C3 Ti C2 C3 5.07(18) 2_655
C4 Ti C2 C3 -28.33(13) 2_655
C4 Ti C2 C3 38.37(12) .
C5 Ti C2 C3 -64.97(13) 2_655
C5 Ti C2 C3 79.68(12) .
C2 Ti C2 C3 2.91(10) 2_655
C1 Ti C2 C3 -87.28(15) 2_655
C1 Ti C2 C3 117.25(15) .
C1 C2 C3 C4 -1.69(19) .
Ti C2 C3 C4 -65.79(12) .
C1 C2 C3 Ti 64.10(12) .
N Ti C3 C4 158.46(11) .
N Ti C3 C4 51.20(14) 2_655
C3 Ti C3 C4 -61.94(10) 2_655
C4 Ti C3 C4 -92.93(14) 2_655
C5 Ti C3 C4 -119.91(11) 2_655
C5 Ti C3 C4 37.09(11) .
C2 Ti C3 C4 114.15(16) .
C2 Ti C3 C4 -64.84(13) 2_655
C1 Ti C3 C4 -110.95(12) 2_655
C1 Ti C3 C4 77.97(11) .
N Ti C3 C2 44.31(12) .
N Ti C3 C2 -62.95(15) 2_655
C3 Ti C3 C2 -176.09(14) 2_655
C4 Ti C3 C2 152.91(12) 2_655
C4 Ti C3 C2 -114.15(16) .
C5 Ti C3 C2 125.94(11) 2_655
C5 Ti C3 C2 -77.06(11) .
C2 Ti C3 C2 -178.99(4) 2_655
C1 Ti C3 C2 134.90(10) 2_655
C1 Ti C3 C2 -36.18(10) .
C2 C3 C4 C5 1.3(2) .
Ti C3 C4 C5 -65.41(13) .
C2 C3 C4 Ti 66.75(12) .
N Ti C4 C5 86.02(14) .
N Ti C4 C5 -29.28(13) 2_655
C3 Ti C4 C5 -127.89(12) 2_655
C3 Ti C4 C5 115.75(16) .
C4 Ti C4 C5 -163.09(15) 2_655
C5 Ti C4 C5 -173.58(6) 2_655
C2 Ti C4 C5 77.60(12) .
C2 Ti C4 C5 -111.89(11) 2_655
C1 Ti C4 C5 -138.92(11) 2_655
C1 Ti C4 C5 36.76(10) .
N Ti C4 C3 -29.74(15) .
N Ti C4 C3 -145.03(10) 2_655
C3 Ti C4 C3 116.36(12) 2_655
C4 Ti C4 C3 81.15(12) 2_655
C5 Ti C4 C3 70.67(12) 2_655
C5 Ti C4 C3 -115.75(16) .
C2 Ti C4 C3 -38.15(10) .
C2 Ti C4 C3 132.35(10) 2_655
C1 Ti C4 C3 105.33(12) 2_655
C1 Ti C4 C3 -79.00(11) .
C3 C4 C5 C1 -0.5(2) .
Ti C4 C5 C1 -65.06(12) .
C3 C4 C5 Ti 64.57(13) .
C2 C1 C5 C4 -0.6(2) .
C6 C1 C5 C4 -177.43(16) .
Ti C1 C5 C4 63.91(13) .
C2 C1 C5 Ti -64.46(11) .
C6 C1 C5 Ti 118.67(16) .
N Ti C5 C4 -120.81(12) .
N Ti C5 C4 152.22(12) 2_655
C3 Ti C5 C4 51.91(12) 2_655
C3 Ti C5 C4 -37.63(11) .
C4 Ti C5 C4 18.61(16) 2_655
C5 Ti C5 C4 11.46(10) 2_655
C2 Ti C5 C4 -79.21(12) .
C2 Ti C5 C4 83.55(13) 2_655
C1 Ti C5 C4 86.26(17) 2_655
C1 Ti C5 C4 -116.60(16) .
N Ti C5 C1 -4.21(14) .
N Ti C5 C1 -91.18(11) 2_655
C3 Ti C5 C1 168.51(11) 2_655
C3 Ti C5 C1 78.97(11) .
C4 Ti C5 C1 135.21(11) 2_655
C4 Ti C5 C1 116.60(16) .
C5 Ti C5 C1 128.06(11) 2_655
C2 Ti C5 C1 37.39(10) .
C2 Ti C5 C1 -159.85(10) 2_655
C1 Ti C5 C1 -157.14(14) 2_655
C2 C1 C6 C7 -83.8(2) .
C5 C1 C6 C7 92.5(2) .
Ti C1 C6 C7 -175.84(11) .
C1 C6 C7 C8 111.63(18) .
C1 C6 C7 C12 -68.6(2) .
C12 C7 C8 C9 -1.0(3) .
C6 C7 C8 C9 178.87(16) .
C7 C8 C9 C10 -0.6(3) .
C8 C9 C10 O1 -178.96(15) .
C8 C9 C10 C11 1.8(3) .
C9 C10 O1 C13 1.4(2) .
C11 C10 O1 C13 -179.31(14) .
O1 C10 C11 C12 179.22(15) .
C9 C10 C11 C12 -1.4(2) .
C10 C11 C12 C7 -0.1(3) .
C8 C7 C12 C11 1.3(3) .
C6 C7 C12 C11 -178.53(16) .
N Ti N C14 -19.9(6) 2_655
C3 Ti N C14 90.7(6) 2_655
C3 Ti N C14 -158.7(6) .
C4 Ti N C14 119.1(6) 2_655
C4 Ti N C14 -141.8(6) .
C5 Ti N C14 102.8(6) 2_655
C5 Ti N C14 -99.7(6) .
C2 Ti N C14 -134.5(6) .
C2 Ti N C14 56.8(6) 2_655
C1 Ti N C14 68.1(6) 2_655
C1 Ti N C14 -102.1(6) .
